data_7032684
loop_
_publ_author_name
'Tirfoin, R\'emi'
'Chamoreau, Lise-Marie'
'Li, Yanling'
'Fleury, Benoit'
'Lisnard, Laurent'
'Journaux, Yves'

_publ_section_title
;
 Synthesis, structure and magnetic properties of phenylhydroxamate-based
 coordination clusters.
;
_journal_issue 44
_journal_name_full 'Dalton transactions (Cambridge, England : 2003)'
_journal_page_first 16805
_journal_page_last 16817
_journal_paper_doi 10.1039/c4dt02405b
_journal_volume 43
_journal_year 2014
_chemical_formula_moiety 'C60 H100 N4 Ni4 O22'
_chemical_formula_sum 'C60 H100 N4 Ni4 O22'
_chemical_formula_weight 1464.28
_chemical_name_systematic
;
 ?
;
_space_group_IT_number 2
_symmetry_cell_setting triclinic
_symmetry_Int_Tables_number 2
_symmetry_space_group_name_Hall '-P 1'
_symmetry_space_group_name_H-M 'P -1'
_atom_sites_solution_hydrogens geom
_atom_sites_solution_primary direct
_atom_sites_solution_secondary difmap
_audit_creation_method SHELXL-97
_cell_angle_alpha 62.4030(10)
_cell_angle_beta 82.7910(10)
_cell_angle_gamma 69.9280(10)
_cell_formula_units_Z 1
_cell_length_a 11.8753(4)
_cell_length_b 13.2048(4)
_cell_length_c 13.8854(5)
_cell_measurement_reflns_used 9988
_cell_measurement_temperature 200(2)
_cell_measurement_theta_max 29.92
_cell_measurement_theta_min 2.52
_cell_volume 1810.99(11)
_computing_cell_refinement 'Bruker SAINT'
_computing_data_collection 'Bruker APEX2'
_computing_data_reduction 'Bruker SAINT'
_computing_molecular_graphics 'DIAMOND. Crystal Impact GbR, Bonn, Germany'
_computing_publication_material 'WinGX publication routines (Farrugia, 1999)'
_computing_structure_refinement 'SHELXL-97 (Sheldrick, 2008)'
_computing_structure_solution 'SIR92 (Giacovazzo et al, 1993)'
_diffrn_ambient_temperature 200(2)
_diffrn_measured_fraction_theta_full 0.997
_diffrn_measured_fraction_theta_max 0.997
_diffrn_measurement_device_type 'Bruker APEX-II CCD'
_diffrn_measurement_method '\f and \w scans'
_diffrn_radiation_monochromator graphite
_diffrn_radiation_source 'fine-focus sealed tube'
_diffrn_radiation_type MoK\a
_diffrn_radiation_wavelength 0.71073
_diffrn_reflns_av_R_equivalents 0.0264
_diffrn_reflns_av_sigmaI/netI 0.0343
_diffrn_reflns_limit_h_max 16
_diffrn_reflns_limit_h_min -16
_diffrn_reflns_limit_k_max 18
_diffrn_reflns_limit_k_min -18
_diffrn_reflns_limit_l_max 19
_diffrn_reflns_limit_l_min -19
_diffrn_reflns_number 33162
_diffrn_reflns_theta_full 30.10
_diffrn_reflns_theta_max 30.10
_diffrn_reflns_theta_min 1.83
_diffrn_standards_number 0
_exptl_absorpt_coefficient_mu 1.095
_exptl_absorpt_correction_T_max 0.746
_exptl_absorpt_correction_T_min 0.684
_exptl_absorpt_correction_type multi-scan
_exptl_absorpt_process_details
;
SADABS, Bruker AXS Inc., Madison, 
Wisconsin, USA. 
;
_exptl_crystal_colour 'light green'
_exptl_crystal_density_diffrn 1.343
_exptl_crystal_density_method 'not measured'
_exptl_crystal_description prism
_exptl_crystal_F_000 776
_exptl_crystal_size_max 0.22
_exptl_crystal_size_mid 0.11
_exptl_crystal_size_min 0.08
_refine_diff_density_max 0.765
_refine_diff_density_min -0.835
_refine_diff_density_rms 0.077
_refine_ls_extinction_method none
_refine_ls_goodness_of_fit_ref 1.023
_refine_ls_hydrogen_treatment constr
_refine_ls_matrix_type full
_refine_ls_number_parameters 420
_refine_ls_number_reflns 10630
_refine_ls_number_restraints 0
_refine_ls_restrained_S_all 1.023
_refine_ls_R_factor_all 0.0657
_refine_ls_R_factor_gt 0.0446
_refine_ls_shift/su_max 0.001
_refine_ls_shift/su_mean 0.000
_refine_ls_structure_factor_coef Fsqd
_refine_ls_weighting_details 'calc w=1/[\s^2^(Fo^2^)+(0.0687P)^2^+1.1086P] where P=(Fo^2^+2Fc^2^)/3'
_refine_ls_weighting_scheme calc
_refine_ls_wR_factor_gt 0.1185
_refine_ls_wR_factor_ref 0.1300
_reflns_number_gt 8011
_reflns_number_total 10630
_reflns_threshold_expression >2\s(I)
_cod_data_source_file c4dt02405b1.cif
_cod_data_source_block ll_st119a_0m
_cod_depositor_comments 'Adding full bibliography for 7032683--7032686.cif.'
_cod_original_cell_volume 1810.99(10)
_cod_database_code 7032684

loop_
_symmetry_equiv_pos_as_xyz
'x, y, z'
'-x, -y, -z'

loop_
_atom_site_label
_atom_site_type_symbol
_atom_site_fract_x
_atom_site_fract_y
_atom_site_fract_z
_atom_site_U_iso_or_equiv
_atom_site_adp_type
_atom_site_occupancy
_atom_site_symmetry_multiplicity
_atom_site_calc_flag
_atom_site_refinement_flags
Ni1 Ni -0.20266(3) -0.05760(3) 0.16371(2) 0.02671(8) Uani 1 1 d .
Ni2 Ni 0.00123(2) 0.08986(2) 0.04673(2) 0.02422(8) Uani 1 1 d .
N1 N -0.20902(15) 0.11287(16) -0.05067(15) 0.0243(4) Uani 1 1 d .
H1 H -0.1937 0.1740 -0.1068 0.029 Uiso 1 1 calc R
N2 N 0.2860(2) 0.1638(2) 0.1249(2) 0.0494(6) Uani 1 1 d .
O1 O -0.11747(12) 0.01844(13) 0.02160(11) 0.0228(3) Uani 1 1 d .
O2 O -0.34166(14) 0.02162(14) 0.04706(13) 0.0303(3) Uani 1 1 d .
O3 O -0.08322(17) -0.11718(18) 0.28440(14) 0.0420(4) Uani 1 1 d .
O4 O 0.06182(15) -0.04207(17) 0.19708(13) 0.0362(4) Uani 1 1 d .
O5 O -0.26832(17) 0.10400(16) 0.17491(15) 0.0384(4) Uani 1 1 d .
O6 O -0.13003(16) 0.19520(17) 0.10003(16) 0.0393(4) Uani 1 1 d .
O7 O -0.04138(14) 0.22720(14) -0.10796(13) 0.0318(3) Uani 1 1 d .
O8 O 0.14111(15) 0.22428(15) -0.17218(14) 0.0339(4) Uani 1 1 d .
O9 O -0.31436(19) -0.1272(2) 0.28829(16) 0.0469(5) Uani 1 1 d .
O10 O -0.3526(3) -0.0074(3) 0.3632(2) 0.0945(10) Uani 1 1 d .
H10 H -0.3088 0.0326 0.3098 0.113 Uiso 1 1 d R
O11 O 0.11643(17) 0.16797(18) 0.06356(16) 0.0426(4) Uani 1 1 d .
C1 C -0.31936(18) 0.10865(19) -0.03313(18) 0.0254(4) Uani 1 1 d .
C2 C -0.41377(19) 0.2110(2) -0.11352(19) 0.0275(4) Uani 1 1 d .
C3 C -0.5196(2) 0.1936(2) -0.1236(2) 0.0362(5) Uani 1 1 d .
H3 H -0.5315 0.1181 -0.0785 0.043 Uiso 1 1 calc R
C4 C -0.6084(2) 0.2874(3) -0.2001(3) 0.0455(7) Uani 1 1 d .
H4 H -0.6811 0.2758 -0.2071 0.055 Uiso 1 1 calc R
C5 C -0.5914(2) 0.3965(3) -0.2653(3) 0.0462(7) Uani 1 1 d .
H5 H -0.6521 0.4600 -0.3175 0.055 Uiso 1 1 calc R
C6 C -0.4858(3) 0.4144(2) -0.2554(3) 0.0470(7) Uani 1 1 d .
H6 H -0.4741 0.4900 -0.3008 0.056 Uiso 1 1 calc R
C7 C -0.3981(2) 0.3224(2) -0.1795(2) 0.0395(6) Uani 1 1 d .
H7 H -0.3262 0.3350 -0.1720 0.047 Uiso 1 1 calc R
C8 C 0.0140(2) -0.0994(2) 0.28114(18) 0.0306(5) Uani 1 1 d .
C9 C 0.0811(3) -0.1523(3) 0.3902(2) 0.0450(6) Uani 1 1 d .
C10 C -0.0022(4) -0.1841(4) 0.4842(3) 0.0783(12) Uani 1 1 d .
H10A H 0.0431 -0.2206 0.5531 0.117 Uiso 1 1 calc R
H10B H -0.0362 -0.2416 0.4834 0.117 Uiso 1 1 calc R
H10C H -0.0672 -0.1107 0.4769 0.117 Uiso 1 1 calc R
C11 C 0.1822(6) -0.2631(6) 0.4020(5) 0.149(3) Uani 1 1 d .
H11A H 0.2366 -0.2415 0.3421 0.224 Uiso 1 1 calc R
H11B H 0.1503 -0.3214 0.4001 0.224 Uiso 1 1 calc R
H11C H 0.2262 -0.2990 0.4715 0.224 Uiso 1 1 calc R
C12 C 0.1263(5) -0.0584(5) 0.3913(3) 0.1013(18) Uani 1 1 d .
H12A H 0.0602 0.0179 0.3704 0.152 Uiso 1 1 calc R
H12B H 0.1904 -0.0461 0.3396 0.152 Uiso 1 1 calc R
H12C H 0.1576 -0.0865 0.4645 0.152 Uiso 1 1 calc R
C13 C -0.2262(2) 0.1901(2) 0.14561(19) 0.0296(4) Uani 1 1 d .
C14 C -0.2993(2) 0.2958(2) 0.1706(2) 0.0373(5) Uani 1 1 d .
C15 C -0.2624(5) 0.2608(4) 0.2854(3) 0.0894(15) Uani 1 1 d .
H15A H -0.1765 0.2483 0.2892 0.134 Uiso 1 1 calc R
H15B H -0.2786 0.1860 0.3360 0.134 Uiso 1 1 calc R
H15C H -0.3081 0.3255 0.3050 0.134 Uiso 1 1 calc R
C16 C -0.4330(3) 0.3167(4) 0.1655(5) 0.0856(14) Uani 1 1 d .
H16A H -0.4778 0.3850 0.1806 0.128 Uiso 1 1 calc R
H16B H -0.4506 0.2440 0.2197 0.128 Uiso 1 1 calc R
H16C H -0.4568 0.3344 0.0928 0.128 Uiso 1 1 calc R
C17 C -0.2736(4) 0.4101(3) 0.0917(4) 0.0818(14) Uani 1 1 d .
H17A H -0.3195 0.4756 0.1102 0.123 Uiso 1 1 calc R
H17B H -0.2968 0.4316 0.0177 0.123 Uiso 1 1 calc R
H17C H -0.1877 0.3973 0.0959 0.123 Uiso 1 1 calc R
C18 C 0.0334(2) 0.2779(2) -0.16435(19) 0.0301(5) Uani 1 1 d .
C19 C -0.0102(2) 0.4165(2) -0.2259(2) 0.0442(6) Uani 1 1 d .
C20 C -0.1456(3) 0.4669(3) -0.2299(3) 0.0637(10) Uani 1 1 d .
H20A H -0.1745 0.4378 -0.1557 0.096 Uiso 1 1 calc R
H20B H -0.1792 0.4402 -0.2715 0.096 Uiso 1 1 calc R
H20C H -0.1709 0.5553 -0.2650 0.096 Uiso 1 1 calc R
C21 C 0.0371(4) 0.4549(4) -0.3407(3) 0.0914(16) Uani 1 1 d .
H21A H 0.0024 0.4266 -0.3801 0.137 Uiso 1 1 calc R
H21B H 0.1247 0.4195 -0.3364 0.137 Uiso 1 1 calc R
H21C H 0.0145 0.5431 -0.3792 0.137 Uiso 1 1 calc R
C22 C 0.0419(4) 0.4619(3) -0.1665(5) 0.0869(15) Uani 1 1 d .
H22A H 0.0148 0.5504 -0.2034 0.130 Uiso 1 1 calc R
H22B H 0.1297 0.4310 -0.1658 0.130 Uiso 1 1 calc R
H22C H 0.0153 0.4339 -0.0916 0.130 Uiso 1 1 calc R
C23 C -0.3379(3) -0.1133(3) 0.3671(2) 0.0506(7) Uani 1 1 d .
C24 C -0.3800(3) -0.1965(4) 0.4685(3) 0.0709(11) Uani 1 1 d .
C25 C -0.5062(5) -0.1870(6) 0.4511(5) 0.121(2) Uani 1 1 d .
H25A H -0.5604 -0.1064 0.4381 0.181 Uiso 1 1 calc R
H25B H -0.5300 -0.2481 0.5159 0.181 Uiso 1 1 calc R
H25C H -0.5106 -0.2003 0.3880 0.181 Uiso 1 1 calc R
C26 C -0.3602(5) -0.1805(5) 0.5668(3) 0.0963(16) Uani 1 1 d .
H26A H -0.2789 -0.1776 0.5669 0.144 Uiso 1 1 calc R
H26B H -0.3703 -0.2487 0.6338 0.144 Uiso 1 1 calc R
H26C H -0.4188 -0.1051 0.5625 0.144 Uiso 1 1 calc R
C27 C -0.3055(6) -0.3292(5) 0.4903(4) 0.116(2) Uani 1 1 d .
H27A H -0.3161 -0.3412 0.4278 0.173 Uiso 1 1 calc R
H27B H -0.3335 -0.3860 0.5556 0.173 Uiso 1 1 calc R
H27C H -0.2204 -0.3435 0.5010 0.173 Uiso 1 1 calc R
C28 C 0.2149(3) 0.1156(3) 0.1068(2) 0.0431(6) Uani 1 1 d .
H28 H 0.2449 0.0308 0.1305 0.052 Uiso 1 1 calc R
C29 C 0.2571(5) 0.2898(4) 0.0833(5) 0.104(2) Uani 1 1 d .
H29A H 0.2060 0.3307 0.0170 0.156 Uiso 1 1 calc R
H29B H 0.3310 0.3111 0.0662 0.156 Uiso 1 1 calc R
H29C H 0.2141 0.3151 0.1376 0.156 Uiso 1 1 calc R
C30 C 0.4032(3) 0.0895(4) 0.1787(3) 0.0685(10) Uani 1 1 d .
H30A H 0.4154 0.0047 0.1991 0.103 Uiso 1 1 calc R
H30B H 0.4081 0.0985 0.2442 0.103 Uiso 1 1 calc R
H30C H 0.4653 0.1152 0.1293 0.103 Uiso 1 1 calc R

loop_
_atom_site_aniso_label
_atom_site_aniso_U_11
_atom_site_aniso_U_22
_atom_site_aniso_U_33
_atom_site_aniso_U_23
_atom_site_aniso_U_13
_atom_site_aniso_U_12
Ni1 0.02628(15) 0.03162(15) 0.02355(14) -0.00965(12) 0.00410(11) -0.01594(12)
Ni2 0.02058(14) 0.02791(14) 0.02559(14) -0.01121(11) 0.00146(10) -0.01090(11)
N1 0.0175(8) 0.0247(8) 0.0258(9) -0.0065(7) 0.0001(6) -0.0078(7)
N2 0.0487(14) 0.0588(15) 0.0539(15) -0.0239(12) -0.0025(11) -0.0331(12)
O1 0.0172(7) 0.0243(7) 0.0233(7) -0.0068(6) -0.0005(5) -0.0076(5)
O2 0.0218(7) 0.0318(8) 0.0343(8) -0.0099(7) 0.0027(6) -0.0129(6)
O3 0.0439(10) 0.0532(11) 0.0264(8) -0.0060(8) -0.0025(7) -0.0287(9)
O4 0.0314(9) 0.0491(10) 0.0246(8) -0.0117(7) -0.0003(7) -0.0156(8)
O5 0.0422(10) 0.0396(9) 0.0443(10) -0.0254(8) 0.0172(8) -0.0219(8)
O6 0.0320(9) 0.0432(10) 0.0556(11) -0.0313(9) 0.0135(8) -0.0182(8)
O7 0.0249(8) 0.0283(8) 0.0342(8) -0.0053(7) -0.0002(6) -0.0117(6)
O8 0.0270(8) 0.0288(8) 0.0412(9) -0.0089(7) 0.0024(7) -0.0139(7)
O9 0.0522(12) 0.0646(13) 0.0372(10) -0.0240(9) 0.0202(9) -0.0388(10)
O10 0.128(3) 0.098(2) 0.0752(19) -0.0476(18) 0.0473(19) -0.060(2)
O11 0.0375(10) 0.0518(11) 0.0486(11) -0.0238(9) 0.0001(8) -0.0239(9)
C1 0.0193(9) 0.0287(10) 0.0322(11) -0.0157(9) 0.0011(8) -0.0097(8)
C2 0.0203(10) 0.0276(10) 0.0350(11) -0.0146(9) 0.0010(8) -0.0077(8)
C3 0.0242(11) 0.0347(12) 0.0497(15) -0.0164(11) -0.0025(10) -0.0122(9)
C4 0.0273(12) 0.0434(14) 0.0637(18) -0.0208(14) -0.0131(12) -0.0087(11)
C5 0.0322(13) 0.0384(14) 0.0557(17) -0.0155(13) -0.0138(12) -0.0003(11)
C6 0.0367(14) 0.0306(12) 0.0581(18) -0.0074(12) -0.0055(12) -0.0084(11)
C7 0.0244(11) 0.0317(12) 0.0571(16) -0.0135(11) -0.0036(11) -0.0104(9)
C8 0.0338(12) 0.0312(11) 0.0256(10) -0.0106(9) -0.0013(9) -0.0116(9)
C9 0.0486(16) 0.0566(17) 0.0260(12) -0.0101(11) -0.0075(11) -0.0218(13)
C10 0.089(3) 0.117(3) 0.0299(15) -0.0194(19) -0.0005(16) -0.053(3)
C11 0.124(5) 0.157(6) 0.092(4) -0.065(4) -0.077(4) 0.079(4)
C12 0.158(5) 0.134(4) 0.0430(19) -0.018(2) -0.016(2) -0.107(4)
C13 0.0289(11) 0.0345(11) 0.0289(11) -0.0162(9) 0.0034(9) -0.0122(9)
C14 0.0353(13) 0.0384(13) 0.0452(14) -0.0251(12) 0.0075(11) -0.0130(10)
C15 0.119(4) 0.086(3) 0.065(2) -0.055(2) -0.012(2) 0.000(3)
C16 0.045(2) 0.079(3) 0.154(5) -0.079(3) 0.017(2) -0.0126(19)
C17 0.099(3) 0.051(2) 0.103(3) -0.045(2) 0.049(3) -0.035(2)
C18 0.0286(11) 0.0265(10) 0.0322(11) -0.0072(9) -0.0017(9) -0.0130(9)
C19 0.0362(14) 0.0264(12) 0.0551(17) -0.0045(11) -0.0028(12) -0.0113(10)
C20 0.0450(18) 0.0311(14) 0.086(3) -0.0057(15) -0.0048(17) -0.0061(13)
C21 0.085(3) 0.052(2) 0.071(3) 0.0168(19) 0.017(2) -0.016(2)
C22 0.072(3) 0.0418(18) 0.150(4) -0.040(2) -0.029(3) -0.0144(18)
C23 0.0472(17) 0.0567(18) 0.0414(15) -0.0160(14) 0.0105(13) -0.0212(14)
C24 0.058(2) 0.087(3) 0.0445(18) -0.0177(18) 0.0199(16) -0.0203(19)
C25 0.088(4) 0.130(5) 0.100(4) 0.003(3) 0.017(3) -0.069(3)
C26 0.115(4) 0.111(4) 0.044(2) -0.029(2) 0.026(2) -0.031(3)
C27 0.171(6) 0.087(3) 0.068(3) -0.019(3) 0.021(3) -0.046(4)
C28 0.0374(14) 0.0535(16) 0.0527(16) -0.0332(14) 0.0071(12) -0.0195(12)
C29 0.094(3) 0.055(2) 0.167(5) -0.042(3) -0.060(3) -0.017(2)
C30 0.0438(18) 0.099(3) 0.085(3) -0.058(2) 0.0047(17) -0.0247(19)

loop_
_atom_type_symbol
_atom_type_description
_atom_type_scat_dispersion_real
_atom_type_scat_dispersion_imag
_atom_type_scat_source
C C 0.0033 0.0016 'International Tables Vol C Tables 4.2.6.8 and 6.1.1.4'
H H 0.0000 0.0000 'International Tables Vol C Tables 4.2.6.8 and 6.1.1.4'
N N 0.0061 0.0033 'International Tables Vol C Tables 4.2.6.8 and 6.1.1.4'
Ni Ni 0.3393 1.1124 'International Tables Vol C Tables 4.2.6.8 and 6.1.1.4'
O O 0.0106 0.0060 'International Tables Vol C Tables 4.2.6.8 and 6.1.1.4'

loop_
_geom_angle_atom_site_label_1
_geom_angle_atom_site_label_2
_geom_angle_atom_site_label_3
_geom_angle
_geom_angle_site_symmetry_1
_geom_angle_site_symmetry_3
O3 Ni1 O8 88.31(8) . 2
O3 Ni1 O1 105.11(6) . .
O8 Ni1 O1 94.32(6) 2 .
O3 Ni1 O5 87.42(8) . .
O8 Ni1 O5 173.16(7) 2 .
O1 Ni1 O5 91.95(6) . .
O3 Ni1 O2 171.73(8) . .
O8 Ni1 O2 98.94(7) 2 .
O1 Ni1 O2 78.46(6) . .
O5 Ni1 O2 84.99(7) . .
O3 Ni1 O9 85.42(8) . .
O8 Ni1 O9 85.20(8) 2 .
O1 Ni1 O9 169.44(7) . .
O5 Ni1 O9 89.14(8) . .
O2 Ni1 O9 91.18(7) . .
O4 Ni2 O6 94.48(8) . .
O4 Ni2 O7 173.29(7) . .
O6 Ni2 O7 88.33(8) . .
O4 Ni2 O11 85.86(8) . .
O6 Ni2 O11 87.77(7) . .
O7 Ni2 O11 88.17(7) . .
O4 Ni2 O1 97.14(6) . .
O6 Ni2 O1 92.07(6) . .
O7 Ni2 O1 88.84(6) . .
O11 Ni2 O1 177.01(7) . .
O4 Ni2 O1 90.22(7) . 2
O6 Ni2 O1 171.57(7) . 2
O7 Ni2 O1 87.77(6) . 2
O11 Ni2 O1 99.57(7) . 2
O1 Ni2 O1 80.38(6) . 2
C1 N1 O1 118.36(17) . .
C1 N1 H1 120.8 . .
O1 N1 H1 120.8 . .
C28 N2 C29 121.8(3) . .
C28 N2 C30 121.0(3) . .
C29 N2 C30 116.9(3) . .
N1 O1 Ni1 104.62(11) . .
N1 O1 Ni2 108.50(11) . .
Ni1 O1 Ni2 110.26(7) . .
N1 O1 Ni2 112.87(11) . 2
Ni1 O1 Ni2 120.59(7) . 2
Ni2 O1 Ni2 99.62(6) . 2
C1 O2 Ni1 107.47(13) . .
C8 O3 Ni1 130.04(16) . .
C8 O4 Ni2 134.93(16) . .
C13 O5 Ni1 131.83(16) . .
C13 O6 Ni2 135.83(16) . .
C18 O7 Ni2 121.95(15) . .
C18 O8 Ni1 124.19(14) . 2
C23 O9 Ni1 128.7(2) . .
C23 O10 H10 110.6 . .
C28 O11 Ni2 126.21(19) . .
O2 C1 N1 121.1(2) . .
O2 C1 C2 122.67(19) . .
N1 C1 C2 116.28(19) . .
C3 C2 C7 119.5(2) . .
C3 C2 C1 118.7(2) . .
C7 C2 C1 121.9(2) . .
C2 C3 C4 119.7(2) . .
C2 C3 H3 120.2 . .
C4 C3 H3 120.2 . .
C5 C4 C3 120.2(2) . .
C5 C4 H4 119.9 . .
C3 C4 H4 119.9 . .
C4 C5 C6 120.3(2) . .
C4 C5 H5 119.9 . .
C6 C5 H5 119.9 . .
C7 C6 C5 119.7(3) . .
C7 C6 H6 120.1 . .
C5 C6 H6 120.1 . .
C6 C7 C2 120.5(2) . .
C6 C7 H7 119.7 . .
C2 C7 H7 119.7 . .
O3 C8 O4 126.0(2) . .
O3 C8 C9 117.0(2) . .
O4 C8 C9 117.0(2) . .
C11 C9 C12 111.4(5) . .
C11 C9 C10 110.0(4) . .
C12 C9 C10 107.6(3) . .
C11 C9 C8 107.9(3) . .
C12 C9 C8 109.1(2) . .
C10 C9 C8 110.8(2) . .
C9 C10 H10A 109.5 . .
C9 C10 H10B 109.5 . .
H10A C10 H10B 109.5 . .
C9 C10 H10C 109.5 . .
H10A C10 H10C 109.5 . .
H10B C10 H10C 109.5 . .
C9 C11 H11A 109.5 . .
C9 C11 H11B 109.5 . .
H11A C11 H11B 109.5 . .
C9 C11 H11C 109.5 . .
H11A C11 H11C 109.5 . .
H11B C11 H11C 109.5 . .
C9 C12 H12A 109.5 . .
C9 C12 H12B 109.5 . .
H12A C12 H12B 109.5 . .
C9 C12 H12C 109.5 . .
H12A C12 H12C 109.5 . .
H12B C12 H12C 109.5 . .
O6 C13 O5 125.6(2) . .
O6 C13 C14 117.1(2) . .
O5 C13 C14 117.3(2) . .
C17 C14 C15 110.0(3) . .
C17 C14 C16 109.3(3) . .
C15 C14 C16 108.9(3) . .
C17 C14 C13 110.9(2) . .
C15 C14 C13 106.9(2) . .
C16 C14 C13 110.9(2) . .
C14 C15 H15A 109.5 . .
C14 C15 H15B 109.5 . .
H15A C15 H15B 109.5 . .
C14 C15 H15C 109.5 . .
H15A C15 H15C 109.5 . .
H15B C15 H15C 109.5 . .
C14 C16 H16A 109.5 . .
C14 C16 H16B 109.5 . .
H16A C16 H16B 109.5 . .
C14 C16 H16C 109.5 . .
H16A C16 H16C 109.5 . .
H16B C16 H16C 109.5 . .
C14 C17 H17A 109.5 . .
C14 C17 H17B 109.5 . .
H17A C17 H17B 109.5 . .
C14 C17 H17C 109.5 . .
H17A C17 H17C 109.5 . .
H17B C17 H17C 109.5 . .
O8 C18 O7 125.2(2) . .
O8 C18 C19 117.2(2) . .
O7 C18 C19 117.6(2) . .
C22 C19 C20 109.7(3) . .
C22 C19 C21 109.2(3) . .
C20 C19 C21 110.7(3) . .
C22 C19 C18 107.5(3) . .
C20 C19 C18 111.1(2) . .
C21 C19 C18 108.7(3) . .
C19 C20 H20A 109.5 . .
C19 C20 H20B 109.5 . .
H20A C20 H20B 109.5 . .
C19 C20 H20C 109.5 . .
H20A C20 H20C 109.5 . .
H20B C20 H20C 109.5 . .
C19 C21 H21A 109.5 . .
C19 C21 H21B 109.5 . .
H21A C21 H21B 109.5 . .
C19 C21 H21C 109.5 . .
H21A C21 H21C 109.5 . .
H21B C21 H21C 109.5 . .
C19 C22 H22A 109.5 . .
C19 C22 H22B 109.5 . .
H22A C22 H22B 109.5 . .
C19 C22 H22C 109.5 . .
H22A C22 H22C 109.5 . .
H22B C22 H22C 109.5 . .
O9 C23 O10 120.2(3) . .
O9 C23 C24 124.9(3) . .
O10 C23 C24 113.6(3) . .
C23 C24 C25 110.2(3) . .
C23 C24 C26 111.9(4) . .
C25 C24 C26 114.8(4) . .
C23 C24 C27 107.9(3) . .
C25 C24 C27 103.5(5) . .
C26 C24 C27 108.1(4) . .
C24 C25 H25A 109.5 . .
C24 C25 H25B 109.5 . .
H25A C25 H25B 109.5 . .
C24 C25 H25C 109.5 . .
H25A C25 H25C 109.5 . .
H25B C25 H25C 109.5 . .
C24 C26 H26A 109.5 . .
C24 C26 H26B 109.5 . .
H26A C26 H26B 109.5 . .
C24 C26 H26C 109.5 . .
H26A C26 H26C 109.5 . .
H26B C26 H26C 109.5 . .
C24 C27 H27A 109.5 . .
C24 C27 H27B 109.5 . .
H27A C27 H27B 109.5 . .
C24 C27 H27C 109.5 . .
H27A C27 H27C 109.5 . .
H27B C27 H27C 109.5 . .
O11 C28 N2 126.7(3) . .
O11 C28 H28 116.7 . .
N2 C28 H28 116.7 . .
N2 C29 H29A 109.5 . .
N2 C29 H29B 109.5 . .
H29A C29 H29B 109.5 . .
N2 C29 H29C 109.5 . .
H29A C29 H29C 109.5 . .
H29B C29 H29C 109.5 . .
N2 C30 H30A 109.5 . .
N2 C30 H30B 109.5 . .
H30A C30 H30B 109.5 . .
N2 C30 H30C 109.5 . .
H30A C30 H30C 109.5 . .
H30B C30 H30C 109.5 . .

loop_
_geom_bond_atom_site_label_1
_geom_bond_atom_site_label_2
_geom_bond_distance
_geom_bond_site_symmetry_2
Ni1 O3 2.0120(18) .
Ni1 O8 2.0175(17) 2
Ni1 O1 2.0702(14) .
Ni1 O5 2.0786(17) .
Ni1 O2 2.0877(16) .
Ni1 O9 2.0939(17) .
Ni2 O4 2.0144(17) .
Ni2 O6 2.0219(17) .
Ni2 O7 2.0476(16) .
Ni2 O11 2.0645(17) .
Ni2 O1 2.0830(14) .
Ni2 O1 2.1034(15) 2
N1 C1 1.318(3) .
N1 O1 1.388(2) .
N1 H1 0.8800 .
N2 C28 1.324(3) .
N2 C29 1.409(5) .
N2 C30 1.450(4) .
O1 Ni2 2.1034(15) 2
O2 C1 1.257(3) .
O3 C8 1.246(3) .
O4 C8 1.253(3) .
O5 C13 1.272(3) .
O6 C13 1.241(3) .
O7 C18 1.264(3) .
O8 C18 1.251(3) .
O8 Ni1 2.0175(17) 2
O9 C23 1.176(4) .
O10 C23 1.325(4) .
O10 H10 0.9107 .
O11 C28 1.201(3) .
C1 C2 1.485(3) .
C2 C3 1.387(3) .
C2 C7 1.391(3) .
C3 C4 1.393(4) .
C3 H3 0.9500 .
C4 C5 1.372(4) .
C4 H4 0.9500 .
C5 C6 1.387(4) .
C5 H5 0.9500 .
C6 C7 1.376(4) .
C6 H6 0.9500 .
C7 H7 0.9500 .
C8 C9 1.535(3) .
C9 C11 1.493(6) .
C9 C12 1.517(5) .
C9 C10 1.521(5) .
C10 H10A 0.9800 .
C10 H10B 0.9800 .
C10 H10C 0.9800 .
C11 H11A 0.9800 .
C11 H11B 0.9800 .
C11 H11C 0.9800 .
C12 H12A 0.9800 .
C12 H12B 0.9800 .
C12 H12C 0.9800 .
C13 C14 1.537(3) .
C14 C17 1.507(4) .
C14 C15 1.517(5) .
C14 C16 1.521(5) .
C15 H15A 0.9800 .
C15 H15B 0.9800 .
C15 H15C 0.9800 .
C16 H16A 0.9800 .
C16 H16B 0.9800 .
C16 H16C 0.9800 .
C17 H17A 0.9800 .
C17 H17B 0.9800 .
C17 H17C 0.9800 .
C18 C19 1.536(3) .
C19 C22 1.505(5) .
C19 C20 1.511(4) .
C19 C21 1.529(5) .
C20 H20A 0.9800 .
C20 H20B 0.9800 .
C20 H20C 0.9800 .
C21 H21A 0.9800 .
C21 H21B 0.9800 .
C21 H21C 0.9800 .
C22 H22A 0.9800 .
C22 H22B 0.9800 .
C22 H22C 0.9800 .
C23 C24 1.485(4) .
C24 C25 1.501(6) .
C24 C26 1.530(6) .
C24 C27 1.568(7) .
C25 H25A 0.9800 .
C25 H25B 0.9800 .
C25 H25C 0.9800 .
C26 H26A 0.9800 .
C26 H26B 0.9800 .
C26 H26C 0.9800 .
C27 H27A 0.9800 .
C27 H27B 0.9800 .
C27 H27C 0.9800 .
C28 H28 0.9500 .
C29 H29A 0.9800 .
C29 H29B 0.9800 .
C29 H29C 0.9800 .
C30 H30A 0.9800 .
C30 H30B 0.9800 .
C30 H30C 0.9800 .
